data_4501984
loop_
_publ_author_name
'Hu, Jin-Song'
'Shang, Yong-Jia'
'Yao, Xiao-Qiang'
'Qin, Ling'
'Li, Yi-Zhi'
'Guo, Zi-Jian'
'Zheng, He-Gen'
'Xue, Zi-Ling'

_publ_section_title
;
 Syntheses, Structures, and Photochemical Properties of Six New
 Metal&#x2212;Organic Frameworks Based on Aromatic Dicarboxylate Acids and
 V-Shaped Imidazole Ligands
;
_journal_issue 9
_journal_name_full 'Crystal Growth &amp; Design'
_journal_page_first 4135
_journal_paper_doi 10.1021/cg1008208
_journal_volume 10
_journal_year 2010
_chemical_formula_moiety 'C110 H97 Cd4 N18 O28'
_chemical_formula_sum 'C110 H97 Cd4 N18 O28'
_chemical_formula_weight 2569.66
_chemical_name_systematic
; 
 ? 
;
_space_group_IT_number 142
_symmetry_cell_setting tetragonal
_symmetry_space_group_name_Hall '-I 4bd 2c'
_symmetry_space_group_name_H-M 'I 41/a c d :2'
_atom_sites_solution_hydrogens geom
_atom_sites_solution_primary direct
_atom_sites_solution_secondary difmap
_audit_creation_method SHELXL-97
_cell_angle_alpha 90.00
_cell_angle_beta 90.00
_cell_angle_gamma 90.00
_cell_formula_units_Z 8
_cell_length_a 18.903(3)
_cell_length_b 18.903(3)
_cell_length_c 62.293(9)
_cell_measurement_reflns_used 7012
_cell_measurement_temperature 273(2)
_cell_measurement_theta_max 25.56
_cell_measurement_theta_min 2.43
_cell_volume 22259(6)
_computing_cell_refinement 'SMART (Bruker, 2000)'
_computing_data_collection 'SMART (Bruker, 2000)'
_computing_data_reduction 'SMART (Bruker, 2000)'
_computing_molecular_graphics SHELXTL
_computing_publication_material SHELXTL
_computing_structure_refinement 'SHELXL-97 (Sheldrick, 1997)'
_computing_structure_solution 'SHELXS-97 (Sheldrick, 1990)'
_diffrn_ambient_temperature 273(2)
_diffrn_measured_fraction_theta_full 0.987
_diffrn_measured_fraction_theta_max 0.987
_diffrn_measurement_device_type 'CCD area detector'
_diffrn_measurement_method 'phi and omega scans'
_diffrn_radiation_monochromator graphite
_diffrn_radiation_source 'fine-focus sealed tube'
_diffrn_radiation_type MoK\a
_diffrn_radiation_wavelength 0.71073
_diffrn_reflns_av_R_equivalents 0.0787
_diffrn_reflns_av_sigmaI/netI 0.0339
_diffrn_reflns_limit_h_max 22
_diffrn_reflns_limit_h_min -22
_diffrn_reflns_limit_k_max 22
_diffrn_reflns_limit_k_min -20
_diffrn_reflns_limit_l_max 60
_diffrn_reflns_limit_l_min -74
_diffrn_reflns_number 51382
_diffrn_reflns_theta_full 25.00
_diffrn_reflns_theta_max 25.00
_diffrn_reflns_theta_min 2.15
_exptl_absorpt_coefficient_mu 0.838
_exptl_absorpt_correction_T_max 0.825
_exptl_absorpt_correction_T_min 0.804
_exptl_absorpt_correction_type multi-scan
_exptl_absorpt_process_details 'SADABS; Bruker, 2000'
_exptl_crystal_colour colorless
_exptl_crystal_density_diffrn 1.534
_exptl_crystal_density_method 'not measured'
_exptl_crystal_description block
_exptl_crystal_F_000 10400
_exptl_crystal_size_max 0.26
_exptl_crystal_size_mid 0.25
_exptl_crystal_size_min 0.23
_refine_diff_density_max 1.589
_refine_diff_density_min -1.459
_refine_diff_density_rms 0.127
_refine_ls_extinction_method none
_refine_ls_goodness_of_fit_ref 1.008
_refine_ls_hydrogen_treatment constr
_refine_ls_matrix_type full
_refine_ls_number_parameters 345
_refine_ls_number_reflns 4856
_refine_ls_number_restraints 68
_refine_ls_restrained_S_all 1.123
_refine_ls_R_factor_all 0.0769
_refine_ls_R_factor_gt 0.0619
_refine_ls_shift/su_max 0.015
_refine_ls_shift/su_mean 0.001
_refine_ls_structure_factor_coef Fsqd
_refine_ls_weighting_details 'calc w=1/[\s^2^(Fo^2^)+(0.1287P)^2^+25.9174P] where P=(Fo^2^+2Fc^2^)/3'
_refine_ls_weighting_scheme calc
_refine_ls_wR_factor_gt 0.1693
_refine_ls_wR_factor_ref 0.1815
_reflns_number_gt 3713
_reflns_number_total 4856
_reflns_threshold_expression >2sigma(I)
_cod_data_source_file cg1008208_si_002.cif
_cod_data_source_block 2
_cod_depositor_comments
;
The following automatic conversions were performed:

'_symmetry_cell_setting' value 'Tetragonal' changed to 'tetragonal'
according to /home/saulius/struct/CIF-dictionaries/cif_core.dic
dictionary named 'cif_core.dic' version 2.4.2 from 2011-04-26.

Automatic conversion script
Id: cif_fix_values 1715 2011-07-08 13:25:40Z adriana 
;
_cod_original_cell_volume 22258(6)
_cod_original_sg_symbol_H-M 'I 41/a c d'
_cod_database_code 4501984

loop_
_symmetry_equiv_pos_as_xyz
'x, y, z'
'-y+1/4, x+3/4, z+1/4'
'-x, -y+1/2, z'
'y+1/4, -x+1/4, z+3/4'
'x, -y, -z+1/2'
'-x+1/2, y, -z'
'y+3/4, x+1/4, -z+1/4'
'-y+1/4, -x+1/4, -z+1/4'
'x+1/2, y+1/2, z+1/2'
'-y+3/4, x+5/4, z+3/4'
'-x+1/2, -y+1, z+1/2'
'y+3/4, -x+3/4, z+5/4'
'x+1/2, -y+1/2, -z+1'
'-x+1, y+1/2, -z+1/2'
'y+5/4, x+3/4, -z+3/4'
'-y+3/4, -x+3/4, -z+3/4'
'-x, -y, -z'
'y-1/4, -x-3/4, -z-1/4'
'x, y-1/2, -z'
'-y-1/4, x-1/4, -z-3/4'
'-x, y, z-1/2'
'x-1/2, -y, z'
'-y-3/4, -x-1/4, z-1/4'
'y-1/4, x-1/4, z-1/4'
'-x+1/2, -y+1/2, -z+1/2'
'y+1/4, -x-1/4, -z+1/4'
'x+1/2, y, -z+1/2'
'-y+1/4, x+1/4, -z-1/4'
'-x+1/2, y+1/2, z'
'x, -y+1/2, z+1/2'
'-y-1/4, -x+1/4, z+1/4'
'y+1/4, x+1/4, z+1/4'

loop_
_atom_site_label
_atom_site_type_symbol
_atom_site_fract_x
_atom_site_fract_y
_atom_site_fract_z
_atom_site_U_iso_or_equiv
_atom_site_adp_type
_atom_site_occupancy
_atom_site_symmetry_multiplicity
_atom_site_calc_flag
_atom_site_refinement_flags
C1 C 0.6174(2) 0.2258(3) 0.60476(7) 0.0733(14) Uani 1 1 d .
H1 H 0.5695 0.2184 0.6022 0.088 Uiso 1 1 calc R
C2 C 0.6532(2) 0.1992(3) 0.62098(7) 0.0731(13) Uani 1 1 d .
H2 H 0.6353 0.1703 0.6318 0.088 Uiso 1 1 calc R
C3 C 0.7227(2) 0.2632(3) 0.60159(7) 0.0732(13) Uani 1 1 d .
H3 H 0.7626 0.2871 0.5968 0.088 Uiso 1 1 calc R
C4 C 0.7816(2) 0.2066(2) 0.63261(6) 0.0603(11) Uani 1 1 d .
C5 C 0.7824(3) 0.1450(3) 0.64383(7) 0.0795(15) Uani 1 1 d .
H5 H 0.7443 0.1140 0.6432 0.095 Uiso 1 1 calc R
C6 C 0.8421(3) 0.1292(3) 0.65630(8) 0.0942(15) Uani 1 1 d U
H6 H 0.8439 0.0871 0.6640 0.113 Uiso 1 1 calc R
C7 C 0.8968(3) 0.1747(4) 0.65716(7) 0.0895(15) Uani 1 1 d U
C8 C 0.8936(3) 0.2395(4) 0.64678(8) 0.0948(19) Uani 1 1 d .
H8 H 0.9299 0.2723 0.6484 0.114 Uiso 1 1 calc R
C9 C 0.8352(2) 0.2546(3) 0.63397(7) 0.0774(14) Uani 1 1 d .
H9 H 0.8328 0.2970 0.6264 0.093 Uiso 1 1 calc R
C10 C 0.6023(3) 0.1959(3) 0.54092(8) 0.103 Uani 1 1 d U
H10A H 0.5990 0.1712 0.5538 0.123 Uiso 1 1 calc R
C11 C 0.5920(3) 0.1685(3) 0.52132(7) 0.094 Uani 1 1 d U
H11A H 0.5811 0.1217 0.5182 0.113 Uiso 1 1 calc RD
C12 C 0.6201(3) 0.2774(2) 0.51847(7) 0.0730(13) Uani 1 1 d .
H12 H 0.6337 0.3205 0.5126 0.088 Uiso 1 1 calc RD
C13 C 0.5988(2) 0.2170(2) 0.48412(7) 0.0657(12) Uani 1 1 d .
C14 C 0.5568(3) 0.1675(3) 0.47442(8) 0.0856(15) Uani 1 1 d .
H14 H 0.5294 0.1372 0.4827 0.103 Uiso 1 1 calc R
C15 C 0.5550(4) 0.1623(3) 0.45218(8) 0.0934(17) Uani 1 1 d .
H15 H 0.5269 0.1281 0.4456 0.112 Uiso 1 1 calc R
C16 C 0.5946(3) 0.2075(2) 0.44002(7) 0.0805(15) Uani 1 1 d .
C17 C 0.6353(3) 0.2570(3) 0.44974(7) 0.0841(15) Uani 1 1 d .
H17 H 0.6616 0.2881 0.4414 0.101 Uiso 1 1 calc R
C18 C 0.6384(3) 0.2622(2) 0.47163(7) 0.0795(14) Uani 1 1 d .
H18 H 0.6671 0.2961 0.4780 0.095 Uiso 1 1 calc R
C19 C 0.7563(2) 0.4225(2) 0.56827(8) 0.0698(9) Uani 1 1 d U
C20 C 0.8239(2) 0.4625(2) 0.56789(8) 0.0661(12) Uani 1 1 d .
C21 C 0.8438(2) 0.5060(3) 0.58470(8) 0.0739(13) Uani 1 1 d .
H21 H 0.8145 0.5098 0.5966 0.089 Uiso 1 1 calc R
C22 C 0.8683(2) 0.4571(2) 0.55061(9) 0.0724(13) Uani 1 1 d .
H22 H 0.8558 0.4282 0.5391 0.087 Uiso 1 1 calc R
C23 C 0.5180(2) 0.4207(2) 0.56579(6) 0.0537(10) Uani 1 1 d .
C24 C 0.4506(2) 0.4614(2) 0.56656(6) 0.0539(10) Uani 1 1 d .
C25 C 0.4316(2) 0.5060(2) 0.55002(7) 0.0666(12) Uani 1 1 d .
H25 H 0.4616 0.5114 0.5383 0.080 Uiso 1 1 calc R
C26 C 0.40677(16) 0.45590(17) 0.58409(5) 0.0700(13) Uani 1 1 d .
H26 H 0.4192 0.4268 0.5955 0.084 Uiso 1 1 calc R
C27 C 0.30385(16) 0.96364(17) 0.52079(5) 0.149(5) Uani 0.50 1 d PRDU
H27 H 0.3464 0.9423 0.5270 0.179 Uiso 0.50 1 calc PR
N5 N 0.25480(16) 0.92019(17) 0.52223(5) 0.163(5) Uani 0.50 1 d PRDU
C29 C 0.23804(16) 0.87848(17) 0.54278(5) 0.228(7) Uani 0.50 1 d PRDU
H29B H 0.2124 0.8372 0.5382 0.274 Uiso 0.50 1 d PR
H29C H 0.2051 0.9069 0.5507 0.274 Uiso 0.50 1 d PR
H29A H 0.2724 0.8622 0.5530 0.274 Uiso 0.50 1 d PR
C28 C 0.22094(16) 0.91288(17) 0.50257(5) 0.241(7) Uani 0.50 1 d PRDU
H28B H 0.1983 0.9574 0.4998 0.289 Uiso 0.50 1 d PR
H28C H 0.1836 0.8792 0.5048 0.289 Uiso 0.50 1 d PR
H28A H 0.2435 0.8995 0.4894 0.289 Uiso 0.50 1 d PR
O6 O 0.44939(16) 0.05315(17) 0.50574(5) 0.1319(18) Uani 1 1 d R
H6A H 0.4380 0.0425 0.5185 0.198 Uiso 1 1 d R
H6B H 0.4127 0.0663 0.4989 0.198 Uiso 1 1 d R
Cd1 Cd 0.636827(15) 0.343190(16) 0.565301(4) 0.05401(10) Uani 1 1 d U
N1 N 0.66110(18) 0.2659(2) 0.59225(5) 0.0654(10) Uani 1 1 d .
N2 N 0.72143(16) 0.22182(18) 0.61899(5) 0.0548(8) Uani 1 1 d .
N3 N 0.6181(2) 0.2654(2) 0.53885(5) 0.0782(12) Uani 1 1 d .
N4 N 0.6005(2) 0.2217(2) 0.50666(6) 0.0807(12) Uani 1 1 d .
O1 O 0.71786(15) 0.42583(17) 0.58434(6) 0.080 Uani 1 1 d U
O2 O 0.74020(16) 0.38467(18) 0.55235(6) 0.084 Uani 1 1 d U
O3 O 0.52902(15) 0.37452(16) 0.57978(4) 0.0640(8) Uani 1 1 d .
O4 O 0.56048(16) 0.43172(17) 0.55117(5) 0.0744(9) Uani 1 1 d .
O5 O 0.5920(3) 0.20855(18) 0.41793(5) 0.1182(16) Uani 1 1 d .
O7 O 0.7500 0.3862(6) 0.5000 0.244(5) Uani 1 2 d SU
H7D H 0.7294 0.3789 0.5119 0.365 Uiso 0.50 1 d PR
H7B H 0.7520 0.4304 0.4976 0.365 Uiso 0.50 1 d PR
O8 O 0.3225(9) 1.0065(6) 0.50669(18) 0.213(6) Uani 0.50 1 d PDU

loop_
_atom_site_aniso_label
_atom_site_aniso_U_11
_atom_site_aniso_U_22
_atom_site_aniso_U_33
_atom_site_aniso_U_23
_atom_site_aniso_U_13
_atom_site_aniso_U_12
C1 0.059(2) 0.109(4) 0.052(2) -0.003(2) -0.0058(19) -0.014(2)
C2 0.064(2) 0.106(3) 0.049(2) 0.009(2) -0.0038(19) -0.012(3)
C3 0.053(2) 0.097(3) 0.069(2) 0.027(2) -0.0045(19) -0.005(2)
C4 0.060(2) 0.082(3) 0.0392(18) 0.0050(18) -0.0026(16) 0.014(2)
C5 0.095(3) 0.091(3) 0.053(2) 0.010(2) -0.004(2) 0.008(3)
C6 0.103(3) 0.120(3) 0.060(3) 0.037(3) 0.006(3) 0.033(2)
C7 0.068(2) 0.161(4) 0.039(2) 0.013(3) 0.003(2) 0.038(2)
C8 0.056(2) 0.152(5) 0.077(3) 0.010(4) -0.008(2) 0.010(3)
C9 0.057(2) 0.103(3) 0.073(3) 0.010(3) -0.014(2) 0.003(3)
C10 0.138 0.101 0.070 0.011 -0.027 -0.080
C11 0.111 0.109 0.062 0.018 -0.040 -0.032
C12 0.108(3) 0.061(2) 0.049(2) -0.0077(19) 0.000(2) -0.017(2)
C13 0.088(3) 0.061(2) 0.049(2) -0.0099(18) 0.001(2) -0.020(2)
C14 0.110(4) 0.079(3) 0.068(3) -0.008(2) 0.005(3) -0.044(3)
C15 0.138(4) 0.083(3) 0.060(3) -0.004(2) -0.016(3) -0.048(3)
C16 0.140(4) 0.058(2) 0.044(2) 0.0001(19) -0.007(2) -0.030(3)
C17 0.127(4) 0.072(3) 0.054(2) -0.002(2) 0.004(2) -0.048(3)
C18 0.112(3) 0.067(2) 0.060(2) -0.007(2) 0.003(2) -0.041(2)
C19 0.0483(15) 0.065(2) 0.0956(18) -0.0110(17) -0.0059(14) 0.0055(13)
C20 0.059(2) 0.051(2) 0.088(3) -0.007(2) -0.013(2) 0.0007(19)
C21 0.061(2) 0.083(3) 0.078(3) -0.008(2) 0.011(2) -0.004(2)
C22 0.073(3) 0.058(2) 0.086(3) -0.015(2) -0.006(2) 0.000(2)
C23 0.0484(19) 0.056(2) 0.056(2) -0.0047(17) -0.0113(16) -0.0075(17)
C24 0.0485(19) 0.054(2) 0.059(2) -0.0003(17) -0.0084(16) -0.0018(17)
C25 0.062(2) 0.064(2) 0.074(3) 0.013(2) -0.003(2) 0.002(2)
C26 0.057(2) 0.080(3) 0.074(3) 0.013(2) -0.010(2) 0.002(2)
C27 0.140(8) 0.145(8) 0.162(8) -0.003(7) 0.006(7) 0.007(7)
N5 0.158(8) 0.157(8) 0.173(8) -0.013(6) 0.008(7) 0.012(7)
C29 0.229(10) 0.228(10) 0.227(10) -0.003(8) 0.007(8) 0.012(8)
C28 0.239(10) 0.243(10) 0.239(10) -0.007(8) -0.005(8) 0.000(8)
O6 0.173(4) 0.138(4) 0.085(3) -0.001(3) 0.007(3) 0.024(3)
Cd1 0.05132(16) 0.06446(18) 0.04626(17) -0.00515(12) -0.00871(11) 0.00178(12)
N1 0.0562(17) 0.085(2) 0.0547(18) 0.0093(18) -0.0070(16) 0.0017(18)
N2 0.0545(17) 0.069(2) 0.0410(15) 0.0014(14) -0.0012(13) 0.0042(15)
N3 0.107(3) 0.073(2) 0.0550(19) -0.0140(18) 0.008(2) -0.025(2)
N4 0.119(3) 0.073(2) 0.0497(19) -0.0133(17) 0.0117(19) -0.032(2)
O1 0.055 0.080 0.105 -0.026 0.005 -0.022
O2 0.060 0.081 0.110 -0.035 0.015 -0.020
O3 0.0613(15) 0.0733(17) 0.0575(16) 0.0052(14) -0.0059(13) 0.0142(14)
O4 0.0623(16) 0.087(2) 0.0738(19) 0.0189(16) 0.0035(15) 0.0117(16)
O5 0.235(4) 0.0648(18) 0.0552(18) 0.0024(15) -0.023(2) -0.061(2)
O7 0.243(8) 0.242(8) 0.246(8) 0.000 -0.029(7) 0.000
O8 0.206(8) 0.217(8) 0.215(9) 0.011(7) -0.002(7) -0.005(7)

loop_
_atom_type_symbol
_atom_type_description
_atom_type_scat_dispersion_real
_atom_type_scat_dispersion_imag
_atom_type_scat_source
C C 0.0033 0.0016 'International Tables Vol C Tables 4.2.6.8 and 6.1.1.4'
H H 0.0000 0.0000 'International Tables Vol C Tables 4.2.6.8 and 6.1.1.4'
N N 0.0061 0.0033 'International Tables Vol C Tables 4.2.6.8 and 6.1.1.4'
O O 0.0106 0.0060 'International Tables Vol C Tables 4.2.6.8 and 6.1.1.4'
Cd Cd -0.8075 1.2024 'International Tables Vol C Tables 4.2.6.8 and 6.1.1.4'

loop_
_geom_angle_atom_site_label_1
_geom_angle_atom_site_label_2
_geom_angle_atom_site_label_3
_geom_angle
_geom_angle_site_symmetry_1
_geom_angle_site_symmetry_3
C2 C1 N1 109.9(4) . .
C2 C1 H1 125.1 . .
N1 C1 H1 125.1 . .
C1 C2 N2 107.2(4) . .
C1 C2 H2 126.4 . .
N2 C2 H2 126.4 . .
N1 C3 N2 111.6(4) . .
N1 C3 H3 124.2 . .
N2 C3 H3 124.2 . .
C5 C4 C9 122.0(4) . .
C5 C4 N2 118.8(4) . .
C9 C4 N2 119.2(4) . .
C4 C5 C6 118.5(5) . .
C4 C5 H5 120.7 . .
C6 C5 H5 120.7 . .
C7 C6 C5 120.3(5) . .
C7 C6 H6 119.9 . .
C5 C6 H6 119.9 . .
C6 C7 O5 121.4(6) . 12_554
C6 C7 C8 120.8(5) . .
O5 C7 C8 117.8(5) 12_554 .
C7 C8 C9 119.0(6) . .
C7 C8 H8 120.5 . .
C9 C8 H8 120.5 . .
C4 C9 C8 119.2(5) . .
C4 C9 H9 120.4 . .
C8 C9 H9 120.4 . .
C11 C10 N3 108.6(5) . .
C11 C10 H10A 125.7 . .
N3 C10 H10A 125.7 . .
C10 C11 N4 108.0(5) . .
C10 C11 H11A 126.0 . .
N4 C11 H11A 126.0 . .
N3 C12 N4 113.3(4) . .
N3 C12 H12 123.4 . .
N4 C12 H12 123.4 . .
C14 C13 C18 119.4(4) . .
C14 C13 N4 119.8(4) . .
C18 C13 N4 120.9(4) . .
C13 C14 C15 120.2(5) . .
C13 C14 H14 119.9 . .
C15 C14 H14 119.9 . .
C16 C15 C14 119.6(5) . .
C16 C15 H15 120.2 . .
C14 C15 H15 120.2 . .
C17 C16 C15 119.8(4) . .
C17 C16 O5 117.2(4) . .
C15 C16 O5 122.9(4) . .
C16 C17 C18 121.2(4) . .
C16 C17 H17 119.4 . .
C18 C17 H17 119.4 . .
C17 C18 C13 119.7(4) . .
C17 C18 H18 120.1 . .
C13 C18 H18 120.1 . .
O1 C19 O2 121.6(4) . .
O1 C19 C20 119.5(4) . .
O2 C19 C20 119.0(4) . .
O1 C19 Cd1 66.1(2) . .
O2 C19 Cd1 55.4(2) . .
C20 C19 Cd1 174.4(3) . .
C22 C20 C21 118.3(4) . .
C22 C20 C19 120.1(4) . .
C21 C20 C19 121.6(4) . .
C20 C21 C26 121.3(4) . 22_665
C20 C21 H21 119.4 . .
C26 C21 H21 119.4 22_665 .
C20 C22 C25 120.8(4) . 22_665
C20 C22 H22 119.6 . .
C25 C22 H22 119.6 22_665 .
O4 C23 O3 121.7(4) . .
O4 C23 C24 119.6(4) . .
O3 C23 C24 118.7(3) . .
O4 C23 Cd1 62.5(2) . .
O3 C23 Cd1 59.2(2) . .
C24 C23 Cd1 177.7(3) . .
C26 C24 C25 118.9(4) . .
C26 C24 C23 120.1(3) . .
C25 C24 C23 121.0(4) . .
C24 C25 C22 120.9(4) . 22_565
C24 C25 H25 119.6 . .
C22 C25 H25 119.6 22_565 .
C24 C26 C21 119.8(3) . 22_565
C24 C26 H26 120.1 . .
C21 C26 H26 120.1 22_565 .
N5 C27 O8 133.8(7) . .
N5 C27 C28 60.84(17) . 6_556
O8 C27 C28 81.4(7) . 6_556
N5 C27 H27 108.2 . .
O8 C27 H27 108.2 . .
C28 C27 H27 108.2 6_556 .
C27 N5 C28 110.3 . .
C27 N5 C29 123.6 . .
C28 N5 C29 126.1 . .
C27 N5 C28 77.04(16) . 6_556
C28 N5 C28 43.9(2) . 6_556
C29 N5 C28 144.1 . 6_556
N5 C29 H29B 106.0 . .
N5 C29 H29C 106.0 . .
H29B C29 H29C 106.3 . .
N5 C29 H29A 125.3 . .
H29B C29 H29A 106.0 . .
H29C C29 H29A 106.0 . .
C28 C28 N5 78.7(3) 6_556 .
C28 C28 N5 57.4(3) 6_556 6_556
N5 C28 N5 134.7(2) . 6_556
C28 C28 C27 91.4(3) 6_556 6_556
N5 C28 C27 141.05(12) . 6_556
N5 C28 C27 42.12(14) 6_556 6_556
C28 C28 H28B 112.2 6_556 .
N5 C28 H28B 106.0 . .
N5 C28 H28B 83.2 6_556 .
C27 C28 H28B 43.4 6_556 .
C28 C28 H28C 138.2 6_556 .
N5 C28 H28C 106.0 . .
N5 C28 H28C 113.9 6_556 .
C27 C28 H28C 106.2 6_556 .
H28B C28 H28C 106.3 . .
C28 C28 H28A 48.3 6_556 .
N5 C28 H28A 125.3 . .
N5 C28 H28A 22.9 6_556 .
C27 C28 H28A 64.2 6_556 .
H28B C28 H28A 106.0 . .
H28C C28 H28A 106.0 . .
H6A O6 H6B 109.4 . .
N3 Cd1 O2 95.86(14) . .
N3 Cd1 N1 98.83(14) . .
O2 Cd1 N1 108.24(13) . .
N3 Cd1 O3 108.48(14) . .
O2 Cd1 O3 144.74(12) . .
N1 Cd1 O3 93.14(11) . .
N3 Cd1 O4 95.38(14) . .
O2 Cd1 O4 98.55(12) . .
N1 Cd1 O4 148.02(12) . .
O3 Cd1 O4 55.10(10) . .
N3 Cd1 O1 149.45(13) . .
O2 Cd1 O1 54.47(12) . .
N1 Cd1 O1 85.84(13) . .
O3 Cd1 O1 101.33(10) . .
O4 Cd1 O1 96.21(11) . .
N3 Cd1 C23 103.58(14) . .
O2 Cd1 C23 122.68(12) . .
N1 Cd1 C23 120.80(12) . .
O3 Cd1 C23 27.76(10) . .
O4 Cd1 C23 27.34(11) . .
O1 Cd1 C23 99.63(11) . .
N3 Cd1 C19 122.99(15) . .
O2 Cd1 C19 27.40(13) . .
N1 Cd1 C19 97.86(14) . .
O3 Cd1 C19 124.49(12) . .
O4 Cd1 C19 98.13(13) . .
O1 Cd1 C19 27.07(12) . .
C23 Cd1 C19 113.20(13) . .
C3 N1 C1 105.3(4) . .
C3 N1 Cd1 122.4(3) . .
C1 N1 Cd1 131.1(3) . .
C3 N2 C2 105.9(3) . .
C3 N2 C4 125.3(3) . .
C2 N2 C4 128.8(3) . .
C12 N3 C10 105.7(4) . .
C12 N3 Cd1 127.2(3) . .
C10 N3 Cd1 127.1(3) . .
C12 N4 C11 104.1(4) . .
C12 N4 C13 127.2(4) . .
C11 N4 C13 128.2(4) . .
C19 O1 Cd1 86.8(3) . .
C19 O2 Cd1 97.2(3) . .
C23 O3 Cd1 93.1(2) . .
C23 O4 Cd1 90.2(2) . .
C16 O5 C7 118.7(4) . 10_534
H7D O7 H7B 109.5 . .

loop_
_geom_bond_atom_site_label_1
_geom_bond_atom_site_label_2
_geom_bond_distance
_geom_bond_site_symmetry_2
C1 C2 1.316(6) .
C1 N1 1.365(6) .
C1 H1 0.9300 .
C2 N2 1.365(5) .
C2 H2 0.9300 .
C3 N1 1.303(5) .
C3 N2 1.337(5) .
C3 H3 0.9300 .
C4 C5 1.358(7) .
C4 C9 1.365(7) .
C4 N2 1.447(5) .
C5 C6 1.402(8) .
C5 H5 0.9300 .
C6 C7 1.347(9) .
C6 H6 0.9300 .
C7 O5 1.382(6) 12_554
C7 C8 1.387(9) .
C8 C9 1.391(7) .
C8 H8 0.9300 .
C9 H9 0.9300 .
C10 C11 1.340(7) .
C10 N3 1.354(7) .
C10 H10A 0.9300 .
C11 N4 1.367(6) .
C11 H11A 0.9300 .
C12 N3 1.290(5) .
C12 N4 1.338(6) .
C12 H12 0.9300 .
C13 C14 1.369(6) .
C13 C18 1.376(6) .
C13 N4 1.407(5) .
C14 C15 1.389(7) .
C14 H14 0.9300 .
C15 C16 1.366(7) .
C15 H15 0.9300 .
C16 C17 1.355(7) .
C16 O5 1.377(5) .
C17 C18 1.369(6) .
C17 H17 0.9300 .
C18 H18 0.9300 .
C19 O1 1.239(6) .
C19 O2 1.260(6) .
C19 C20 1.486(6) .
C19 Cd1 2.717(4) .
C20 C22 1.369(7) .
C20 C21 1.383(7) .
C21 C26 1.392(6) 22_665
C21 H21 0.9300 .
C22 C25 1.385(6) 22_665
C22 H22 0.9300 .
C23 O4 1.232(5) .
C23 O3 1.251(5) .
C23 C24 1.491(6) .
C23 Cd1 2.681(4) .
C24 C26 1.374(5) .
C24 C25 1.379(6) .
C25 C22 1.385(6) 22_565
C25 H25 0.9300 .
C26 C21 1.392(6) 22_565
C26 H26 0.9300 .
C27 N5 1.2419 .
C27 O8 1.246(9) .
C27 C28 1.805(5) 6_556
C27 H27 0.9800 .
N5 C28 1.3887 .
N5 C29 1.5365 .
N5 C28 1.617(6) 6_556
C29 H29B 0.9601 .
C29 H29C 0.9603 .
C29 H29A 0.9600 .
C28 C28 1.144(6) 6_556
C28 N5 1.617(6) 6_556
C28 C27 1.805(5) 6_556
C28 H28B 0.9600 .
C28 H28C 0.9600 .
C28 H28A 0.9599 .
O6 H6A 0.8505 .
O6 H6B 0.8498 .
Cd1 N3 2.236(4) .
Cd1 O2 2.255(3) .
Cd1 N1 2.272(3) .
Cd1 O3 2.306(3) .
Cd1 O4 2.379(3) .
Cd1 O1 2.489(3) .
O5 C7 1.382(6) 10_534
O7 H7D 0.8501 .
O7 H7B 0.8499 .
